data_4117753
loop_
_publ_author_name
'Francis Beaumier'
'Marianne Dupuis'
'Claude Spino'
'Claude Y. Legault'

_publ_section_title
;
 Formal Intramolecular (4 + 1)-Cycloaddition of Dialkoxycarbenes: Control
 of the Stereoselectivity and a Mechanistic Portrait
;
_journal_name_full 'Journal of the American Chemical Society'
_journal_page_first 5938
_journal_page_last 5953
_journal_paper_doi 10.1021/ja211927b
_journal_volume 134
_journal_year 2012
_chemical_formula_sum 'C12 H16 O4'
_chemical_formula_weight 224.25
_chemical_name_systematic
;
 ?
;
_space_group_IT_number 14
_symmetry_cell_setting monoclinic
_symmetry_space_group_name_Hall '-P 2yn'
_symmetry_space_group_name_H-M 'P 1 21/n 1'
_atom_sites_solution_hydrogens geom
_atom_sites_solution_primary direct
_atom_sites_solution_secondary difmap
_audit_conform_dict_location ftp://ftp.iucr.org/pub/cif_core.dic
_audit_conform_dict_name cif_core.dic
_audit_conform_dict_version 2.3
_audit_creation_date 2010-08-06T11:49:21-00:00
_audit_creation_method 'WinGX routine CIF_UPDATE'
_cell_angle_alpha 90
_cell_angle_beta 101.62(4)
_cell_angle_gamma 90
_cell_formula_units_Z 4
_cell_length_a 5.558(2)
_cell_length_b 19.390(11)
_cell_length_c 10.753(5)
_cell_measurement_reflns_used 20
_cell_measurement_temperature 193(2)
_cell_measurement_theta_max 12.5
_cell_measurement_theta_min 12
_cell_volume 1135.1(9)
_computing_cell_refinement Difrac
_computing_data_collection Difrac
_computing_data_reduction NRCVAX
_computing_structure_refinement 'SHELXL-97 (Sheldrick, 1997)'
_computing_structure_solution 'SHELXS-97 (Sheldrick, 1997)'
_diffrn_ambient_temperature 193(2)
_diffrn_measured_fraction_theta_full 0.989
_diffrn_measured_fraction_theta_max 0.989
_diffrn_measurement_device_type CAD4
_diffrn_measurement_method Omega
_diffrn_radiation_monochromator graphite
_diffrn_radiation_type MoK\a
_diffrn_radiation_wavelength 0.71073
_diffrn_reflns_av_R_equivalents 0
_diffrn_reflns_av_unetI/netI 0.2113
_diffrn_reflns_limit_h_max 6
_diffrn_reflns_limit_h_min -6
_diffrn_reflns_limit_k_max 23
_diffrn_reflns_limit_k_min 0
_diffrn_reflns_limit_l_max 13
_diffrn_reflns_limit_l_min 0
_diffrn_reflns_number 2090
_diffrn_reflns_theta_full 25.5
_diffrn_reflns_theta_max 25.5
_diffrn_reflns_theta_min 2.1
_diffrn_standards_decay_% 0
_diffrn_standards_interval_count 100
_diffrn_standards_number 1
_exptl_absorpt_coefficient_mu 0.098
_exptl_absorpt_correction_T_max 0.9903
_exptl_absorpt_correction_T_min 0.917
_exptl_absorpt_correction_type psi-scan
_exptl_absorpt_process_details empirical
_exptl_crystal_colour Colorless
_exptl_crystal_density_diffrn 1.312
_exptl_crystal_description Needle
_exptl_crystal_F_000 480
_exptl_crystal_size_max 0.9
_exptl_crystal_size_mid 0.2
_exptl_crystal_size_min 0.1
_refine_diff_density_max 0.234
_refine_diff_density_min -0.303
_refine_diff_density_rms 0.069
_refine_ls_extinction_method none
_refine_ls_goodness_of_fit_ref 0.892
_refine_ls_hydrogen_treatment none
_refine_ls_matrix_type full
_refine_ls_number_parameters 149
_refine_ls_number_reflns 2090
_refine_ls_number_restraints 0
_refine_ls_restrained_S_all 0.892
_refine_ls_R_factor_all 0.2553
_refine_ls_R_factor_gt 0.0828
_refine_ls_shift/su_max 0
_refine_ls_shift/su_mean 0
_refine_ls_structure_factor_coef Fsqd
_refine_ls_weighting_details 'calc w=1/[\s^2^(Fo^2^)+(0.0676P)^2^+0.0000P] where P=(Fo^2^+2Fc^2^)/3'
_refine_ls_weighting_scheme calc
_refine_ls_wR_factor_gt 0.1483
_refine_ls_wR_factor_ref 0.1881
_reflns_number_gt 790
_reflns_number_total 2090
_reflns_threshold_expression >2sigma(I)
_cod_data_source_file ja211927b_si_008.cif
_cod_data_source_block fb60373
_cod_depositor_comments
;
The following automatic conversions were performed:

'_exptl_absorpt_correction_type' value 'Psi-Scan' changed to
'psi-scan' according to the built-in table from CIF Core dictionary
named 'cif_core.dic' version 2.4.1 from 2010-06-29.

Automatic conversion script
Id: cif_fix_values 1715 2011-07-08 13:25:40Z adriana 
;
_cod_original_cell_volume 1135.0(9)
_cod_database_code 4117753

loop_
_symmetry_equiv_pos_as_xyz
'x, y, z'
'-x+1/2, y+1/2, -z+1/2'
'-x, -y, -z'
'x-1/2, -y-1/2, z-1/2'

loop_
_atom_site_label
_atom_site_type_symbol
_atom_site_fract_x
_atom_site_fract_y
_atom_site_fract_z
_atom_site_U_iso_or_equiv
_atom_site_adp_type
_atom_site_occupancy
_atom_site_symmetry_multiplicity
_atom_site_calc_flag
_atom_site_refinement_flags
H6 H -0.102(10) 0.985(3) 0.298(4) 0.044(18) Uiso 1 1 d .
C1 C 0.0975(13) 0.7974(3) 0.4486(6) 0.0422(16) Uani 1 1 d .
C2 C -0.2763(11) 0.7684(3) 0.3337(6) 0.0466(17) Uani 1 1 d .
H2A H -0.4341 0.7729 0.3623 0.056 Uiso 1 1 calc R
H2B H -0.2964 0.7345 0.2636 0.056 Uiso 1 1 calc R
C3 C -0.1966(11) 0.8346(3) 0.2937(5) 0.0391(15) Uani 1 1 d .
H3 H -0.2918 0.8621 0.2289 0.047 Uiso 1 1 calc R
C4 C 0.0217(11) 0.8522(3) 0.3572(5) 0.0309(14) Uani 1 1 d .
C5 C 0.1770(9) 0.9110(3) 0.3511(4) 0.0245(13) Uani 1 1 d .
H5 H 0.2776 0.9278 0.4271 0.029 Uiso 1 1 calc R
C6 C 0.0611(11) 0.9829(3) 0.3155(5) 0.0281(14) Uani 1 1 d .
C7 C 0.1968(10) 1.1060(3) 0.2959(5) 0.0396(15) Uani 1 1 d .
H7A H 0.2181 1.1495 0.345 0.048 Uiso 1 1 calc R
H7B H 0.0452 1.1103 0.2299 0.048 Uiso 1 1 calc R
C8 C 0.4181(10) 1.0966(3) 0.2303(5) 0.0392(15) Uani 1 1 d .
H8A H 0.4308 1.138 0.178 0.047 Uiso 1 1 calc R
H8B H 0.5699 1.0941 0.2966 0.047 Uiso 1 1 calc R
C9 C 0.4053(10) 1.0336(3) 0.1470(5) 0.0371(14) Uani 1 1 d .
H9A H 0.2492 1.0345 0.0836 0.044 Uiso 1 1 calc R
H9B H 0.5418 1.0353 0.1004 0.044 Uiso 1 1 calc R
O2 O 0.4199(6) 0.97012(18) 0.2168(3) 0.0311(9) Uani 1 1 d .
C11 C 0.1843(10) 0.9464(3) 0.2281(5) 0.0269(13) Uani 1 1 d .
C12 C 0.1497(11) 0.8623(3) 0.0691(5) 0.0422(16) Uani 1 1 d .
H12A H 0.0403 0.8463 -0.0086 0.063 Uiso 1 1 calc R
H12B H 0.1719 0.8255 0.1328 0.063 Uiso 1 1 calc R
H12C H 0.3094 0.8748 0.0501 0.063 Uiso 1 1 calc R
O1 O 0.0430(6) 0.92196(17) 0.1176(3) 0.0318(10) Uani 1 1 d .
C10 C 0.1655(10) 1.0470(3) 0.3844(5) 0.0326(14) Uani 1 1 d .
H10A H 0.3272 1.0359 0.4382 0.039 Uiso 1 1 calc R
H10B H 0.0556 1.0622 0.441 0.039 Uiso 1 1 calc R
O3 O 0.2809(8) 0.7916(2) 0.5291(4) 0.0521(12) Uani 1 1 d .
O4 O -0.0815(8) 0.7478(2) 0.4376(4) 0.0464(11) Uani 1 1 d .

loop_
_atom_site_aniso_label
_atom_site_aniso_U_11
_atom_site_aniso_U_22
_atom_site_aniso_U_33
_atom_site_aniso_U_23
_atom_site_aniso_U_13
_atom_site_aniso_U_12
C1 0.054(5) 0.037(4) 0.038(4) -0.002(3) 0.015(3) 0.002(4)
C2 0.036(4) 0.050(4) 0.060(4) -0.010(3) 0.024(3) -0.009(3)
C3 0.037(4) 0.029(3) 0.051(4) 0.000(3) 0.010(3) -0.009(3)
C4 0.045(4) 0.022(3) 0.028(3) -0.005(3) 0.014(3) -0.001(3)
C5 0.027(3) 0.026(3) 0.021(3) -0.006(2) 0.005(2) 0.000(2)
C6 0.019(3) 0.033(4) 0.032(3) 0.001(3) 0.006(3) 0.003(3)
C7 0.038(4) 0.037(4) 0.043(3) -0.005(3) 0.008(3) -0.004(3)
C8 0.044(4) 0.029(3) 0.045(4) -0.002(3) 0.011(3) -0.004(3)
C9 0.038(4) 0.035(3) 0.042(3) 0.001(3) 0.018(3) -0.005(3)
O2 0.024(2) 0.037(2) 0.033(2) 0.0028(18) 0.0089(17) -0.0059(19)
C11 0.026(3) 0.031(3) 0.022(3) 0.005(3) 0.002(3) -0.005(2)
C12 0.058(5) 0.033(4) 0.037(3) -0.014(3) 0.013(3) -0.002(3)
O1 0.034(2) 0.030(2) 0.028(2) -0.0055(17) -0.0024(18) -0.0003(19)
C10 0.039(4) 0.030(3) 0.031(3) -0.001(3) 0.014(3) -0.001(3)
O3 0.055(3) 0.054(3) 0.044(3) 0.015(2) 0.003(2) 0.002(2)
O4 0.048(3) 0.036(2) 0.058(3) 0.012(2) 0.016(2) -0.005(2)

loop_
_atom_type_symbol
_atom_type_description
_atom_type_scat_dispersion_real
_atom_type_scat_dispersion_imag
_atom_type_scat_source
C C 0.0033 0.0016 'International Tables Vol C Tables 4.2.6.8 and 6.1.1.4'
H H 0 0 'International Tables Vol C Tables 4.2.6.8 and 6.1.1.4'
O O 0.0106 0.006 'International Tables Vol C Tables 4.2.6.8 and 6.1.1.4'

loop_
_geom_angle_atom_site_label_1
_geom_angle_atom_site_label_2
_geom_angle_atom_site_label_3
_geom_angle
O3 C1 O4 119.5(6)
O3 C1 C4 130.1(6)
O4 C1 C4 110.4(6)
O4 C2 C3 104.4(5)
C4 C3 C2 112.4(5)
C3 C4 C5 133.0(5)
C3 C4 C1 105.9(5)
C5 C4 C1 121.1(5)
C4 C5 C11 121.8(4)
C11 C6 C10 122.4(5)
C10 C7 C8 113.5(5)
C9 C8 C7 114.8(5)
O2 C9 C8 113.2(4)
C11 O2 C9 111.6(4)
O1 C11 O2 114.6(4)
O1 C11 C6 117.8(5)
O2 C11 C6 117.5(4)
O1 C11 C5 119.7(4)
O2 C11 C5 114.5(4)
C6 C11 C5 63.4(3)
C11 O1 C12 112.6(4)
C6 C10 C7 113.3(4)
C1 O4 C2 106.8(4)

loop_
_geom_bond_atom_site_label_1
_geom_bond_atom_site_label_2
_geom_bond_distance
C1 O3 1.202(7)
C1 O4 1.372(7)
C1 C4 1.452(7)
C2 O4 1.447(6)
C2 C3 1.451(7)
C3 C4 1.312(7)
C4 C5 1.439(7)
C5 C11 1.497(6)
C6 C11 1.453(7)
C6 C10 1.502(7)
C7 C10 1.521(7)
C7 C8 1.546(7)
C8 C9 1.509(7)
C9 O2 1.435(6)
O2 C11 1.416(6)
C11 O1 1.370(5)
C12 O1 1.444(6)

loop_
_geom_torsion_atom_site_label_1
_geom_torsion_atom_site_label_2
_geom_torsion_atom_site_label_3
_geom_torsion_atom_site_label_4
_geom_torsion
O4 C2 C3 C4 3.0(6)
C2 C3 C4 C5 178.9(5)
C2 C3 C4 C1 -1.7(6)
O3 C1 C4 C3 -178.1(6)
O4 C1 C4 C3 -0.3(6)
O3 C1 C4 C5 1.4(9)
O4 C1 C4 C5 179.1(4)
C3 C4 C5 C11 -34.4(9)
C1 C4 C5 C11 146.3(5)
C10 C7 C8 C9 61.0(6)
C7 C8 C9 O2 -66.2(6)
C8 C9 O2 C11 90.1(5)
C9 O2 C11 O1 71.2(5)
C9 O2 C11 C6 -73.6(5)
C9 O2 C11 C5 -145.0(4)
C10 C6 C11 O1 -138.7(5)
C10 C6 C11 O2 5.0(7)
C10 C6 C11 C5 110.2(6)
C4 C5 C11 O1 -1.0(7)
C4 C5 C11 O2 -142.8(5)
C4 C5 C11 C6 107.4(6)
O2 C11 O1 C12 62.7(5)
C6 C11 O1 C12 -152.7(4)
C5 C11 O1 C12 -79.1(6)
C11 C6 C10 C7 60.8(7)
C8 C7 C10 C6 -75.1(6)
O3 C1 O4 C2 -179.8(5)
C4 C1 O4 C2 2.2(6)
C3 C2 O4 C1 -3.1(6)
